data_4303552
loop_
_publ_author_name
'Fabienne Gschwind'
'Olha Sereda'
'Katharina M. Fromm'

_publ_section_title
;
Multitopic Ligand Design: A Concept for Single-Source Precursors
;
_journal_name_full 'Inorganic Chemistry'
_journal_page_first 10535
_journal_page_last 10547
_journal_paper_doi 10.1021/ic9009064
_journal_volume 48
_journal_year 2009
_chemical_formula_moiety 'C16 H8 Cu2 I2 N2 O6'
_chemical_formula_sum 'C64 H32 Cu8 I8 N8 O24'
_chemical_formula_weight 2820.50
_chemical_name_common
;
Nicotinic acid tetraethylene glycol Copper Iodide Cluster
;
_chemical_name_systematic
; 
 ? 
;
_space_group_IT_number 15
_symmetry_cell_setting monoclinic
_symmetry_space_group_name_Hall '-I 2ya'
_symmetry_space_group_name_H-M 'I 1 2/a 1'
_atom_sites_solution_hydrogens geom
_atom_sites_solution_primary direct
_atom_sites_solution_secondary difmap
_audit_creation_method SHELXL-97
_cell_angle_alpha 90.00
_cell_angle_beta 97.57(3)
_cell_angle_gamma 90.00
_cell_formula_units_Z 2
_cell_length_a 12.308(3)
_cell_length_b 37.403(8)
_cell_length_c 12.509(3)
_cell_measurement_reflns_used 6886
_cell_measurement_temperature 200(2)
_cell_measurement_theta_max 22.43
_cell_measurement_theta_min 2.14
_cell_volume 5708(2)
_computing_cell_refinement Xred
_computing_data_collection Stoe
_computing_data_reduction Xred
_computing_molecular_graphics iamond
_computing_publication_material Word
_computing_structure_refinement 'SHELXL-97 (Sheldrick, 1997)'
_computing_structure_solution 'SHELXS-97 (Sheldrick, 1990)'
_diffrn_ambient_temperature 200(2)
_diffrn_detector_area_resol_mean 6.67
_diffrn_measured_fraction_theta_full 0.998
_diffrn_measured_fraction_theta_max 0.998
_diffrn_measurement_device_type 'STOE IPDS 2T'
_diffrn_measurement_method 'omega scan'
_diffrn_radiation_monochromator graphite
_diffrn_radiation_source 'fine-focus sealed tube'
_diffrn_radiation_type MoK\a
_diffrn_radiation_wavelength 0.71073
_diffrn_reflns_av_R_equivalents 0.2613
_diffrn_reflns_av_sigmaI/netI 0.1729
_diffrn_reflns_limit_h_max 13
_diffrn_reflns_limit_h_min -13
_diffrn_reflns_limit_k_max 40
_diffrn_reflns_limit_k_min -40
_diffrn_reflns_limit_l_max 13
_diffrn_reflns_limit_l_min -13
_diffrn_reflns_number 26929
_diffrn_reflns_theta_full 22.67
_diffrn_reflns_theta_max 22.67
_diffrn_reflns_theta_min 1.09
_exptl_absorpt_coefficient_mu 3.678
_exptl_absorpt_correction_T_max 45.0
_exptl_absorpt_correction_T_min 2.5
_exptl_absorpt_correction_type nummerical
_exptl_crystal_colour yellow
_exptl_crystal_density_diffrn 1.641
_exptl_crystal_density_method 'not measured'
_exptl_crystal_description 'rhombohedral block'
_exptl_crystal_F_000 2640
_exptl_crystal_size_max 0.3
_exptl_crystal_size_mid 0.2
_exptl_crystal_size_min 0.2
_refine_diff_density_max 1.376
_refine_diff_density_min -1.317
_refine_diff_density_rms 0.295
_refine_ls_extinction_method none
_refine_ls_goodness_of_fit_ref 1.015
_refine_ls_hydrogen_treatment mixed
_refine_ls_matrix_type full
_refine_ls_number_parameters 202
_refine_ls_number_reflns 3823
_refine_ls_number_restraints 0
_refine_ls_restrained_S_all 1.015
_refine_ls_R_factor_all 0.2180
_refine_ls_R_factor_gt 0.1162
_refine_ls_shift/su_max 1.703
_refine_ls_shift/su_mean 0.013
_refine_ls_structure_factor_coef Fsqd
_refine_ls_weighting_details 'calc w=1/[\s^2^(Fo^2^)+(0.1644P)^2^+0.0000P] where P=(Fo^2^+2Fc^2^)/3'
_refine_ls_weighting_scheme calc
_refine_ls_wR_factor_gt 0.2722
_refine_ls_wR_factor_ref 0.3230
_reflns_number_gt 1855
_reflns_number_total 3823
_reflns_threshold_expression >2sigma(I)
_cod_data_source_file ic9009064_si_001_3.cif
_cod_data_source_block s-cu
_cod_original_cell_volume 5709(2)
_cod_original_sg_symbol_H-M 'I 2/a'
_cod_database_code 4303552

loop_
_symmetry_equiv_pos_as_xyz
'x, y, z'
'-x+1/2, y, -z'
'x+1/2, y+1/2, z+1/2'
'-x+1, y+1/2, -z+1/2'
'-x, -y, -z'
'x-1/2, -y, z'
'-x+1/2, -y+1/2, -z+1/2'
'x, -y+1/2, z+1/2'

loop_
_atom_site_label
_atom_site_type_symbol
_atom_site_fract_x
_atom_site_fract_y
_atom_site_fract_z
_atom_site_U_iso_or_equiv
_atom_site_adp_type
_atom_site_occupancy
_atom_site_symmetry_multiplicity
_atom_site_calc_flag
_atom_site_refinement_flags
_atom_site_disorder_assembly
_atom_site_disorder_group
C1 C 0.062(2) 0.5330(5) 0.110(2) 0.089(9) Uani 1 1 d . . .
H1 H 0.1336 0.5251 0.1011 0.107 Uiso 1 1 calc R . .
C2 C 0.120(3) 0.7158(5) -0.2070(19) 0.111(5) Uani 1 1 d . . .
H2 H 0.1159 0.7228 -0.1346 0.133 Uiso 1 1 calc R . .
C3 C 0.121(3) 0.6701(5) -0.3255(18) 0.111(5) Uani 1 1 d . . .
H3 H 0.1156 0.6453 -0.3404 0.133 Uiso 1 1 calc R . .
C4 C 0.109(3) 0.6935(5) -0.4010(19) 0.111(5) Uani 1 1 d . . .
C5 C -0.0083(18) 0.5075(5) 0.1413(19) 0.072(8) Uani 1 1 d . . .
H5 H 0.0122 0.4830 0.1473 0.086 Uiso 1 1 calc R . .
C6 C -0.109(2) 0.5188(5) 0.163(2) 0.092(6) Uani 1 1 d . . .
H6 H -0.1595 0.5031 0.1896 0.111 Uiso 1 1 calc R . .
C7 C 0.103(3) 0.7412(6) -0.2868(16) 0.096(10) Uani 1 1 d . . .
H7 H 0.0943 0.7656 -0.2688 0.115 Uiso 1 1 calc R . .
C8 C 0.098(3) 0.7318(5) -0.384(2) 0.111(5) Uani 1 1 d . . .
H8 H 0.0885 0.7484 -0.4421 0.133 Uiso 1 1 calc R . .
C9 C 0.091(3) 0.6822(5) -0.5256(19) 0.111(5) Uani 1 1 d . . .
C10A C 0.122(4) 0.6302(10) -0.622(3) 0.000(12) Uiso 0.25(3) 1 d P . .
C10B C 0.048(4) 0.6258(10) -0.648(3) 0.100(12) Uiso 0.75(3) 1 d P . .
C12 C -0.241(2) 0.5672(7) 0.155(3) 0.097(10) Uani 1 1 d . A .
C13 C -0.362(4) 0.6261(13) 0.179(4) 0.183(18) Uiso 1 1 d . A .
C14 C -0.132(2) 0.5548(5) 0.143(2) 0.092(6) Uani 1 1 d . . .
C15 C -0.059(2) 0.5780(5) 0.1102(17) 0.070(7) Uani 1 1 d . . .
H15 H -0.0774 0.6024 0.0991 0.084 Uiso 1 1 calc R . .
C19 C 0.019(3) 0.5746(9) -0.574(3) 0.127(11) Uiso 1 1 d . . .
C20A C -0.285(4) 0.6656(14) 0.264(4) 0.157(18) Uiso 0.80(3) 1 d P A .
C20B C -0.327(5) 0.6647(14) 0.182(4) 0.000(15) Uiso 0.20(3) 1 d P . .
N1 N 0.0419(18) 0.5659(4) 0.0931(15) 0.073(4) Uani 1 1 d . . .
N2 N 0.1410(17) 0.6824(4) -0.2267(14) 0.073(4) Uani 1 1 d . . .
O1A O 0.166(3) 0.6467(8) -0.524(2) 0.042(9) Uiso 0.37(2) 1 d P . .
O1B O 0.086(2) 0.6448(7) -0.530(2) 0.085(8) Uiso 0.63(2) 1 d P . .
O2 O 0.086(2) 0.7003(5) -0.6056(14) 0.152(11) Uani 1 1 d . . .
O3 O -0.314(2) 0.5511(6) 0.186(3) 0.241(17) Uani 1 1 d . . .
O4 O -0.2513(15) 0.6032(5) 0.1511(19) 0.113(7) Uani 1 1 d . . .
O5A O -0.273(6) 0.6766(19) 0.105(6) 0.08(2) Uiso 0.22(3) 1 d P A 1
O5B O -0.213(8) 0.726(3) 0.229(8) 0.47(6) Uiso 0.78(3) 1 d P A 1
O9 O 0.125(3) 0.5922(10) -0.610(3) 0.227(15) Uiso 1 1 d . . .
Cu3 Cu 0.1964(3) 0.64967(6) -0.0991(2) 0.0743(10) Uani 1 1 d . . .
Cu4 Cu 0.1546(3) 0.59930(6) 0.0384(3) 0.0773(10) Uani 1 1 d . . .
I1 I 0.16167(15) 0.58292(3) -0.17127(12) 0.0727(5) Uani 1 1 d . . .
I2 I 0.08583(15) 0.66626(3) 0.06379(12) 0.0699(5) Uani 1 1 d . . .

loop_
_atom_site_aniso_label
_atom_site_aniso_U_11
_atom_site_aniso_U_22
_atom_site_aniso_U_33
_atom_site_aniso_U_23
_atom_site_aniso_U_13
_atom_site_aniso_U_12
C1 0.072(17) 0.035(10) 0.16(2) -0.048(12) 0.014(16) -0.001(10)
C2 0.243(14) 0.026(4) 0.070(7) 0.004(4) 0.048(8) 0.017(7)
C3 0.243(14) 0.026(4) 0.070(7) 0.004(4) 0.048(8) 0.017(7)
C4 0.243(14) 0.026(4) 0.070(7) 0.004(4) 0.048(8) 0.017(7)
C5 0.066(16) 0.031(10) 0.117(18) -0.017(11) 0.007(14) -0.030(10)
C6 0.106(14) 0.027(6) 0.146(16) -0.022(8) 0.023(13) -0.030(8)
C7 0.20(3) 0.055(13) 0.038(12) 0.015(10) 0.024(15) -0.010(16)
C8 0.243(14) 0.026(4) 0.070(7) 0.004(4) 0.048(8) 0.017(7)
C9 0.243(14) 0.026(4) 0.070(7) 0.004(4) 0.048(8) 0.017(7)
C12 0.055(17) 0.074(15) 0.16(3) 0.008(16) 0.012(17) 0.033(13)
C14 0.106(14) 0.027(6) 0.146(16) -0.022(8) 0.023(13) -0.030(8)
C15 0.100(19) 0.036(10) 0.068(14) -0.006(10) -0.013(13) 0.011(11)
N1 0.118(12) 0.024(5) 0.078(8) -0.001(6) 0.010(8) 0.009(6)
N2 0.118(12) 0.024(5) 0.078(8) -0.001(6) 0.010(8) 0.009(6)
O2 0.33(3) 0.063(10) 0.059(10) 0.002(9) 0.029(15) -0.027(15)
O3 0.133(18) 0.070(13) 0.55(5) -0.03(2) 0.16(2) -0.005(13)
O4 0.076(13) 0.070(10) 0.19(2) -0.011(12) 0.006(13) 0.007(10)
Cu3 0.132(3) 0.0215(10) 0.0687(17) 0.0058(11) 0.0119(17) 0.0125(13)
Cu4 0.107(2) 0.0308(12) 0.096(2) 0.0047(13) 0.0205(19) -0.0091(14)
I1 0.1223(13) 0.0205(5) 0.0737(9) -0.0036(6) 0.0070(9) 0.0030(7)
I2 0.1142(12) 0.0238(6) 0.0749(9) 0.0012(6) 0.0242(8) 0.0027(7)

loop_
_atom_type_symbol
_atom_type_description
_atom_type_scat_dispersion_real
_atom_type_scat_dispersion_imag
_atom_type_scat_source
C C 0.0033 0.0016 'International Tables Vol C Tables 4.2.6.8 and 6.1.1.4'
H H 0.0000 0.0000 'International Tables Vol C Tables 4.2.6.8 and 6.1.1.4'
N N 0.0061 0.0033 'International Tables Vol C Tables 4.2.6.8 and 6.1.1.4'
O O 0.0106 0.0060 'International Tables Vol C Tables 4.2.6.8 and 6.1.1.4'
Cu Cu 0.3201 1.2651 'International Tables Vol C Tables 4.2.6.8 and 6.1.1.4'
I I -0.4742 1.8119 'International Tables Vol C Tables 4.2.6.8 and 6.1.1.4'

loop_
_geom_angle_atom_site_label_1
_geom_angle_atom_site_label_2
_geom_angle_atom_site_label_3
_geom_angle
_geom_angle_site_symmetry_1
_geom_angle_site_symmetry_3
_geom_angle_publ_flag
N1 C1 C5 127(2) . . ?
N2 C2 C7 123(2) . . ?
C4 C3 N2 116(2) . . ?
C3 C4 C8 125(2) . . ?
C3 C4 C9 121.7(19) . . ?
C8 C4 C9 113.4(19) . . ?
C6 C5 C1 117.5(19) . . ?
C5 C6 C14 116(2) . . ?
C8 C7 C2 119(2) . . ?
C7 C8 C4 115(2) . . ?
O2 C9 O1B 122(2) . . ?
O2 C9 C4 130.4(19) . . ?
O1B C9 C4 107.3(19) . . ?
O2 C9 O1A 116(3) . . ?
O1B C9 O1A 37.2(16) . . ?
C4 C9 O1A 102(2) . . ?
C10B C10A O1B 88(5) . . ?
C10B C10A O1A 129(5) . . ?
O1B C10A O1A 41(2) . . ?
C10B C10A O9 83(4) . . ?
O1B C10A O9 108(3) . . ?
O1A C10A O9 110(3) . . ?
C10A C10B O9 61(3) . . ?
C10A C10B O1B 58(4) . . ?
O9 C10B O1B 89(3) . . ?
O3 C12 O4 117(2) . . ?
O3 C12 C14 128(2) . . ?
O4 C12 C14 113(2) . . ?
C20B C13 O4 105(4) . . ?
C20B C13 C20A 33(3) . . ?
O4 C13 C20A 99(3) . . ?
C15 C14 C6 123(3) . . ?
C15 C14 C12 119(2) . . ?
C6 C14 C12 118(2) . . ?
C14 C15 N1 119.3(19) . . ?
C20B C20A C13 48(4) . . ?
C20A C20B O5A 117(6) . . ?
C20A C20B C13 98(5) . . ?
O5A C20B C13 119(5) . . ?
C1 N1 C15 117(2) . . ?
C1 N1 Cu4 121.4(18) . . ?
C15 N1 Cu4 121.3(13) . . ?
C3 N2 C2 119.6(19) . . ?
C3 N2 Cu3 121.8(13) . . ?
C2 N2 Cu3 118.5(15) . . ?
O1B O1A C10A 69(3) . . ?
O1B O1A C9 59(3) . . ?
C10A O1A C9 101(3) . . ?
O1A O1B C10A 70(3) . . ?
O1A O1B C9 83(3) . . ?
C10A O1B C9 114(3) . . ?
O1A O1B C10B 105(3) . . ?
C10A O1B C10B 35(2) . . ?
C9 O1B C10B 118(2) . . ?
C12 O4 C13 125(2) . . ?
C10A O9 C19 115(3) . . ?
C10A O9 C10B 36(2) . . ?
C19 O9 C10B 86(3) . . ?
N2 Cu3 Cu4 148.8(6) . . ?
N2 Cu3 Cu3 143.1(5) . 2 ?
Cu4 Cu3 Cu3 60.51(10) . 2 ?
N2 Cu3 Cu4 141.9(6) . 2 ?
Cu4 Cu3 Cu4 59.85(14) . 2 ?
Cu3 Cu3 Cu4 59.69(11) 2 2 ?
N2 Cu3 I2 107.7(5) . . ?
Cu4 Cu3 I2 60.47(10) . . ?
Cu3 Cu3 I2 61.76(12) 2 . ?
Cu4 Cu3 I2 110.33(12) 2 . ?
N2 Cu3 I1 105.8(5) . . ?
Cu4 Cu3 I1 61.18(9) . . ?
Cu3 Cu3 I1 110.75(7) 2 . ?
Cu4 Cu3 I1 60.63(9) 2 . ?
I2 Cu3 I1 113.61(12) . . ?
N2 Cu3 I2 102.0(6) . 2 ?
Cu4 Cu3 I2 109.13(12) . 2 ?
Cu3 Cu3 I2 59.46(13) 2 2 ?
Cu4 Cu3 I2 59.43(10) 2 2 ?
I2 Cu3 I2 114.37(11) . 2 ?
I1 Cu3 I2 112.18(11) . 2 ?
N1 Cu4 Cu3 148.1(5) . . ?
N1 Cu4 Cu4 142.3(5) . 2 ?
Cu3 Cu4 Cu4 60.49(11) . 2 ?
N1 Cu4 Cu3 143.6(5) . 2 ?
Cu3 Cu4 Cu3 59.80(13) . 2 ?
Cu4 Cu4 Cu3 59.67(11) 2 2 ?
N1 Cu4 I2 107.0(5) . . ?
Cu3 Cu4 I2 60.17(9) . . ?
Cu4 Cu4 I2 110.62(8) 2 . ?
Cu3 Cu4 I2 61.42(9) 2 . ?
N1 Cu4 I1 101.8(5) . 2 ?
Cu3 Cu4 I1 110.08(14) . 2 ?
Cu4 Cu4 I1 60.80(13) 2 2 ?
Cu3 Cu4 I1 59.72(9) 2 2 ?
I2 Cu4 I1 113.10(11) . 2 ?
N1 Cu4 I1 107.2(5) . . ?
Cu3 Cu4 I1 59.84(9) . . ?
Cu4 Cu4 I1 60.40(12) 2 . ?
Cu3 Cu4 I1 109.09(13) 2 . ?
I2 Cu4 I1 112.22(11) . . ?
I1 Cu4 I1 114.52(12) 2 . ?
Cu3 I1 Cu4 59.65(9) . 2 ?
Cu3 I1 Cu4 58.98(8) . . ?
Cu4 I1 Cu4 58.80(13) 2 . ?
Cu3 I2 Cu4 59.36(9) . . ?
Cu3 I2 Cu3 58.78(11) . 2 ?
Cu4 I2 Cu3 59.15(9) . 2 ?

loop_
_geom_bond_atom_site_label_1
_geom_bond_atom_site_label_2
_geom_bond_distance
_geom_bond_site_symmetry_2
_geom_bond_publ_flag
C1 N1 1.27(2) . ?
C1 C5 1.38(3) . ?
C2 N2 1.31(3) . ?
C2 C7 1.37(3) . ?
C3 C4 1.28(3) . ?
C3 N2 1.31(3) . ?
C4 C8 1.45(3) . ?
C4 C9 1.60(3) . ?
C5 C6 1.37(3) . ?
C6 C14 1.39(3) . ?
C7 C8 1.26(3) . ?
C9 O2 1.20(3) . ?
C9 O1B 1.40(3) . ?
C9 O1A 1.62(4) . ?
C10A C10B 0.95(6) . ?
C10A O1B 1.40(5) . ?
C10A O1A 1.42(5) . ?
C10A O9 1.43(5) . ?
C10B O9 1.62(5) . ?
C10B O1B 1.66(5) . ?
C12 O3 1.19(4) . ?
C12 O4 1.35(3) . ?
C12 C14 1.45(4) . ?
C13 C20B 1.50(7) . ?
C13 O4 1.68(5) . ?
C13 C20A 1.98(7) . ?
C14 C15 1.35(3) . ?
C15 N1 1.36(3) . ?
C19 O9 1.58(5) . ?
C20A C20B 1.10(7) . ?
C20B O5A 1.32(9) . ?
N1 Cu4 2.05(2) . ?
N2 Cu3 2.055(17) . ?
O1A O1B 0.99(4) . ?
Cu3 Cu4 2.646(4) . ?
Cu3 Cu3 2.649(6) 2 ?
Cu3 Cu4 2.668(4) 2 ?
Cu3 I2 2.668(4) . ?
Cu3 I1 2.670(3) . ?
Cu3 I2 2.729(4) 2 ?
Cu4 Cu4 2.651(7) 2 ?
Cu4 Cu3 2.668(4) 2 ?
Cu4 I2 2.676(3) . ?
Cu4 I1 2.695(4) 2 ?
Cu4 I1 2.706(3) . ?
I1 Cu4 2.695(4) 2 ?
I2 Cu3 2.729(4) 2 ?

loop_
_geom_torsion_atom_site_label_1
_geom_torsion_atom_site_label_2
_geom_torsion_atom_site_label_3
_geom_torsion_atom_site_label_4
_geom_torsion
_geom_torsion_site_symmetry_1
_geom_torsion_site_symmetry_2
_geom_torsion_site_symmetry_3
_geom_torsion_site_symmetry_4
_geom_torsion_publ_flag
N2 C3 C4 C8 -11(5) . . . . ?
N2 C3 C4 C9 176(3) . . . . ?
N1 C1 C5 C6 -5(4) . . . . ?
C1 C5 C6 C14 5(4) . . . . ?
N2 C2 C7 C8 6(5) . . . . ?
C2 C7 C8 C4 2(5) . . . . ?
C3 C4 C8 C7 1(5) . . . . ?
C9 C4 C8 C7 174(3) . . . . ?
C3 C4 C9 O2 -174(4) . . . . ?
C8 C4 C9 O2 12(5) . . . . ?
C3 C4 C9 O1B 3(5) . . . . ?
C8 C4 C9 O1B -171(3) . . . . ?
C3 C4 C9 O1A -35(4) . . . . ?
C8 C4 C9 O1A 151(3) . . . . ?
O1B C10A C10B O9 -108(3) . . . . ?
O1A C10A C10B O9 -110(6) . . . . ?
O1A C10A C10B O1B -2(4) . . . . ?
O9 C10A C10B O1B 108(3) . . . . ?
C5 C6 C14 C15 -3(4) . . . . ?
C5 C6 C14 C12 174(2) . . . . ?
O3 C12 C14 C15 -177(4) . . . . ?
O4 C12 C14 C15 -12(4) . . . . ?
O3 C12 C14 C6 6(5) . . . . ?
O4 C12 C14 C6 170(3) . . . . ?
C6 C14 C15 N1 1(4) . . . . ?
C12 C14 C15 N1 -176(2) . . . . ?
O4 C13 C20A C20B 104(5) . . . . ?
C13 C20A C20B O5A -128(7) . . . . ?
O4 C13 C20B C20A -83(5) . . . . ?
O4 C13 C20B O5A 44(6) . . . . ?
C20A C13 C20B O5A 127(8) . . . . ?
C5 C1 N1 C15 3(4) . . . . ?
C5 C1 N1 Cu4 -176(2) . . . . ?
C14 C15 N1 C1 -1(3) . . . . ?
C14 C15 N1 Cu4 178.0(18) . . . . ?
C4 C3 N2 C2 18(5) . . . . ?
C4 C3 N2 Cu3 -166(2) . . . . ?
C7 C2 N2 C3 -16(5) . . . . ?
C7 C2 N2 Cu3 167(2) . . . . ?
C10B C10A O1A O1B 2(6) . . . . ?
O9 C10A O1A O1B -95(4) . . . . ?
C10B C10A O1A C9 -48(6) . . . . ?
O1B C10A O1A C9 -51(3) . . . . ?
O9 C10A O1A C9 -146(3) . . . . ?
O2 C9 O1A O1B -110(4) . . . . ?
C4 C9 O1A O1B 103(3) . . . . ?
O2 C9 O1A C10A -53(4) . . . . ?
O1B C9 O1A C10A 57(3) . . . . ?
C4 C9 O1A C10A 160(3) . . . . ?
C9 O1A O1B C10A 118(2) . . . . ?
C10A O1A O1B C9 -118(2) . . . . ?
C10A O1A O1B C10B -1(3) . . . . ?
C9 O1A O1B C10B 117(3) . . . . ?
C10B C10A O1B O1A -178(4) . . . . ?
O9 C10A O1B O1A 100(4) . . . . ?
C10B C10A O1B C9 -105(4) . . . . ?
O1A C10A O1B C9 73(3) . . . . ?
O9 C10A O1B C9 173(3) . . . . ?
O1A C10A O1B C10B 178(4) . . . . ?
O9 C10A O1B C10B -82(4) . . . . ?
O2 C9 O1B O1A 91(4) . . . . ?
C4 C9 O1B O1A -86(3) . . . . ?
O2 C9 O1B C10A 26(5) . . . . ?
C4 C9 O1B C10A -151(3) . . . . ?
O1A C9 O1B C10A -65(3) . . . . ?
O2 C9 O1B C10B -12(5) . . . . ?
C4 C9 O1B C10B 170(3) . . . . ?
O1A C9 O1B C10B -103(4) . . . . ?
C10A C10B O1B O1A 2(4) . . . . ?
O9 C10B O1B O1A 58(3) . . . . ?
O9 C10B O1B C10A 56(4) . . . . ?
C10A C10B O1B C9 92(4) . . . . ?
O9 C10B O1B C9 149(3) . . . . ?
O3 C12 O4 C13 -4(5) . . . . ?
C14 C12 O4 C13 -171(3) . . . . ?
C20B C13 O4 C12 171(3) . . . . ?
C20A C13 O4 C12 138(3) . . . . ?
C10B C10A O9 C19 -36(5) . . . . ?
O1B C10A O9 C19 49(5) . . . . ?
O1A C10A O9 C19 92(4) . . . . ?
O1B C10A O9 C10B 85(5) . . . . ?
O1A C10A O9 C10B 129(6) . . . . ?
O1B C10B O9 C10A -53(4) . . . . ?
C10A C10B O9 C19 148(5) . . . . ?
O1B C10B O9 C19 94(3) . . . . ?
C3 N2 Cu3 Cu4 -75(3) . . . . ?
C2 N2 Cu3 Cu4 101(2) . . . . ?
C3 N2 Cu3 Cu3 157.0(19) . . . 2 ?
C2 N2 Cu3 Cu3 -27(3) . . . 2 ?
C3 N2 Cu3 Cu4 47(3) . . . 2 ?
C2 N2 Cu3 Cu4 -136.5(19) . . . 2 ?
C3 N2 Cu3 I2 -137(2) . . . . ?
C2 N2 Cu3 I2 39(2) . . . . ?
C3 N2 Cu3 I1 -15(2) . . . . ?
C2 N2 Cu3 I1 161(2) . . . . ?
C3 N2 Cu3 I2 103(2) . . . 2 ?
C2 N2 Cu3 I2 -81(2) . . . 2 ?
C1 N1 Cu4 Cu3 133.0(17) . . . . ?
C15 N1 Cu4 Cu3 -46(2) . . . . ?
C1 N1 Cu4 Cu4 9(2) . . . 2 ?
C15 N1 Cu4 Cu4 -169.2(12) . . . 2 ?
C1 N1 Cu4 Cu3 -101.9(19) . . . 2 ?
C15 N1 Cu4 Cu3 79.5(19) . . . 2 ?
C1 N1 Cu4 I2 -166.5(18) . . . . ?
C15 N1 Cu4 I2 14.9(17) . . . . ?
C1 N1 Cu4 I1 -48(2) . . . 2 ?
C15 N1 Cu4 I1 133.8(15) . . . 2 ?
C1 N1 Cu4 I1 73(2) . . . . ?
C15 N1 Cu4 I1 -105.6(16) . . . . ?
N2 Cu3 Cu4 N1 -1.3(14) . . . . ?
Cu3 Cu3 Cu4 N1 145.8(10) 2 . . . ?
Cu4 Cu3 Cu4 N1 -144.2(10) 2 . . . ?
I2 Cu3 Cu4 N1 73.5(9) . . . . ?
I1 Cu3 Cu4 N1 -73.3(9) . . . . ?
I2 Cu3 Cu4 N1 -178.7(9) 2 . . . ?
N2 Cu3 Cu4 Cu4 142.8(9) . . . 2 ?
Cu3 Cu3 Cu4 Cu4 -70.00(16) 2 . . 2 ?
I2 Cu3 Cu4 Cu4 -142.28(15) . . . 2 ?
I1 Cu3 Cu4 Cu4 70.87(10) . . . 2 ?
I2 Cu3 Cu4 Cu4 -34.50(13) 2 . . 2 ?
N2 Cu3 Cu4 Cu3 -147.2(10) . . . 2 ?
Cu4 Cu3 Cu4 Cu3 70.00(16) 2 . . 2 ?
I2 Cu3 Cu4 Cu3 -72.28(10) . . . 2 ?
I1 Cu3 Cu4 Cu3 140.87(17) . . . 2 ?
I2 Cu3 Cu4 Cu3 35.50(12) 2 . . 2 ?
N2 Cu3 Cu4 I2 -74.9(9) . . . . ?
Cu3 Cu3 Cu4 I2 72.28(10) 2 . . . ?
Cu4 Cu3 Cu4 I2 142.28(15) 2 . . . ?
I1 Cu3 Cu4 I2 -146.84(13) . . . . ?
I2 Cu3 Cu4 I2 107.78(11) 2 . . . ?
N2 Cu3 Cu4 I1 179.4(9) . . . 2 ?
Cu3 Cu3 Cu4 I1 -33.49(14) 2 . . 2 ?
Cu4 Cu3 Cu4 I1 36.51(12) 2 . . 2 ?
I2 Cu3 Cu4 I1 -105.78(12) . . . 2 ?
I1 Cu3 Cu4 I1 107.38(13) . . . 2 ?
I2 Cu3 Cu4 I1 2.00(15) 2 . . 2 ?
N2 Cu3 Cu4 I1 72.0(9) . . . . ?
Cu3 Cu3 Cu4 I1 -140.87(17) 2 . . . ?
Cu4 Cu3 Cu4 I1 -70.87(10) 2 . . . ?
I2 Cu3 Cu4 I1 146.84(13) . . . . ?
I2 Cu3 Cu4 I1 -105.38(12) 2 . . . ?
N2 Cu3 I1 Cu4 141.2(6) . . . 2 ?
Cu4 Cu3 I1 Cu4 -69.62(15) . . . 2 ?
Cu3 Cu3 I1 Cu4 -33.65(18) 2 . . 2 ?
I2 Cu3 I1 Cu4 -100.91(14) . . . 2 ?
I2 Cu3 I1 Cu4 30.73(11) 2 . . 2 ?
N2 Cu3 I1 Cu4 -149.2(6) . . . . ?
Cu3 Cu3 I1 Cu4 35.97(17) 2 . . . ?
Cu4 Cu3 I1 Cu4 69.62(15) 2 . . . ?
I2 Cu3 I1 Cu4 -31.29(12) . . . . ?
I2 Cu3 I1 Cu4 100.35(13) 2 . . . ?
N1 Cu4 I1 Cu3 148.0(6) . . . . ?
Cu4 Cu4 I1 Cu3 -71.02(10) 2 . . . ?
Cu3 Cu4 I1 Cu3 -35.25(15) 2 . . . ?
I2 Cu4 I1 Cu3 30.83(12) . . . . ?
I1 Cu4 I1 Cu3 -99.87(14) 2 . . . ?
N1 Cu4 I1 Cu4 -141.0(5) . . . 2 ?
Cu3 Cu4 I1 Cu4 71.02(10) . . . 2 ?
Cu3 Cu4 I1 Cu4 35.78(12) 2 . . 2 ?
I2 Cu4 I1 Cu4 101.86(10) . . . 2 ?
I1 Cu4 I1 Cu4 -28.84(12) 2 . . 2 ?
N2 Cu3 I2 Cu4 148.3(5) . . . . ?
Cu3 Cu3 I2 Cu4 -70.25(9) 2 . . . ?
Cu4 Cu3 I2 Cu4 -34.34(15) 2 . . . ?
I1 Cu3 I2 Cu4 31.53(11) . . . . ?
I2 Cu3 I2 Cu4 -99.03(13) 2 . . . ?
N2 Cu3 I2 Cu3 -141.4(5) . . . 2 ?
Cu4 Cu3 I2 Cu3 70.25(9) . . . 2 ?
Cu4 Cu3 I2 Cu3 35.90(11) 2 . . 2 ?
I1 Cu3 I2 Cu3 101.78(9) . . . 2 ?
I2 Cu3 I2 Cu3 -28.78(11) 2 . . 2 ?
N1 Cu4 I2 Cu3 -148.0(6) . . . . ?
Cu4 Cu4 I2 Cu3 34.67(16) 2 . . . ?
Cu3 Cu4 I2 Cu3 69.64(13) 2 . . . ?
I1 Cu4 I2 Cu3 100.70(15) 2 . . . ?
I1 Cu4 I2 Cu3 -30.72(12) . . . . ?
N1 Cu4 I2 Cu3 142.4(6) . . . 2 ?
Cu3 Cu4 I2 Cu3 -69.64(13) . . . 2 ?
Cu4 Cu4 I2 Cu3 -34.97(16) 2 . . 2 ?
I1 Cu4 I2 Cu3 31.06(11) 2 . . 2 ?
I1 Cu4 I2 Cu3 -100.36(14) . . . 2 ?
